data_1575671
loop_
_publ_author_name
'Heller, Jan'
'Buch, Christoph D.'
'Virovets, Alexander V.'
'Peresypkina, Eugenia'
'Lerner, Hans-Wolfram'
'Fantuzzi, Felipe'
'Wagner, Matthias'

_publ_section_title
;
 Synthesis of perhalogenated silylboranes (X = Cl, I) and their
 application in regiodivergent alkene silaboration.
;
_journal_issue 43
_journal_name_full 'Chemical science'
_journal_page_first 20329
_journal_page_last 20343
_journal_paper_doi 10.1039/d5sc06234a
_journal_volume 16
_journal_year 2025
_chemical_formula_moiety 'C27 H36 B I3 N2'
_chemical_formula_sum 'C27 H36 B I3 N2'
_chemical_formula_weight 780.09
_chemical_properties_physical Air-sensitive,Moisture-sensitive
_space_group_crystal_system monoclinic
_space_group_IT_number 14
_space_group_name_Hall '-P 2ybc'
_space_group_name_H-M_alt 'P 1 21/c 1'
_atom_sites_solution_hydrogens geom
_atom_sites_solution_primary dual
_atom_sites_solution_secondary difmap
_audit_creation_method SHELXL-2019/3
_audit_update_record
;
2025-07-08 deposited with the CCDC.	2025-09-10 downloaded from the CCDC.
;
_cell_angle_alpha 90
_cell_angle_beta 118.691(6)
_cell_angle_gamma 90
_cell_formula_units_Z 4
_cell_length_a 16.8190(9)
_cell_length_b 12.8372(5)
_cell_length_c 16.3668(7)
_cell_measurement_reflns_used 12906
_cell_measurement_temperature 173(2)
_cell_measurement_theta_max 26.6920
_cell_measurement_theta_min 3.3270
_cell_volume 3099.9(3)
_computing_cell_refinement 'CrysAlisPro 1.171.42.43a (Rigaku OD, 2022)'
_computing_data_collection 'X-Area (Stoe & Cie, 2001)'
_computing_data_reduction 'CrysAlisPro 1.171.42.43a (Rigaku OD, 2022)'
_computing_publication_material 'IUCr PublCIF online service'
_computing_structure_refinement 'SHELXL-2019/2 (Sheldrick, 2019)'
_computing_structure_solution 'SHELXT (G. M. Sheldrick, 2015)'
_diffrn_ambient_temperature 173(2)
_diffrn_detector 'image plate'
_diffrn_detector_area_resol_mean 6.67
_diffrn_detector_type 'STOE image plate (34 cm diameter)'
_diffrn_measured_fraction_theta_full 0.998
_diffrn_measured_fraction_theta_max 0.995
_diffrn_measurement_device '2-circle goniometer'
_diffrn_measurement_device_type 'STOE IPDS II two-circle-diffractometer'
_diffrn_measurement_method \w
_diffrn_radiation_monochromator mirror
_diffrn_radiation_type MoK\a
_diffrn_radiation_wavelength 0.71073
_diffrn_reflns_av_R_equivalents 0.0591
_diffrn_reflns_av_unetI/netI 0.0351
_diffrn_reflns_Laue_measured_fraction_full 0.998
_diffrn_reflns_Laue_measured_fraction_max 0.995
_diffrn_reflns_limit_h_max 21
_diffrn_reflns_limit_h_min -21
_diffrn_reflns_limit_k_max 16
_diffrn_reflns_limit_k_min -15
_diffrn_reflns_limit_l_max 20
_diffrn_reflns_limit_l_min -20
_diffrn_reflns_number 37375
_diffrn_reflns_point_group_measured_fraction_full 0.998
_diffrn_reflns_point_group_measured_fraction_max 0.995
_diffrn_reflns_theta_full 25.242
_diffrn_reflns_theta_max 26.789
_diffrn_reflns_theta_min 2.855
_diffrn_source 'Genix 3D I\mS microfocus X-ray source'
_exptl_absorpt_coefficient_mu 3.041
_exptl_absorpt_correction_T_max 1.00000
_exptl_absorpt_correction_T_min 0.86367
_exptl_absorpt_correction_type multi-scan
_exptl_absorpt_process_details
;
CrysAlisPro 1.171.42.43a (Rigaku Oxford Diffraction, 2022)
Empirical absorption correction using spherical harmonics,
implemented in SCALE3 ABSPACK scaling algorithm.
;
_exptl_crystal_colour colourless
_exptl_crystal_density_diffrn 1.671
_exptl_crystal_description block
_exptl_crystal_F_000 1504
_exptl_crystal_size_max 0.100
_exptl_crystal_size_mid 0.070
_exptl_crystal_size_min 0.030
_refine_diff_density_max 1.222
_refine_diff_density_min -1.602
_refine_diff_density_rms 0.112
_refine_ls_extinction_method none
_refine_ls_goodness_of_fit_ref 1.182
_refine_ls_hydrogen_treatment constr
_refine_ls_matrix_type full
_refine_ls_number_parameters 306
_refine_ls_number_reflns 6597
_refine_ls_number_restraints 0
_refine_ls_restrained_S_all 1.182
_refine_ls_R_factor_all 0.0440
_refine_ls_R_factor_gt 0.0394
_refine_ls_shift/su_max 0.001
_refine_ls_shift/su_mean 0.000
_refine_ls_structure_factor_coef Fsqd
_refine_ls_weighting_details 'w=1/[\s^2^(Fo^2^)+14.1546P] where P=(Fo^2^+2Fc^2^)/3'
_refine_ls_weighting_scheme calc
_refine_ls_wR_factor_gt 0.0904
_refine_ls_wR_factor_ref 0.0923
_reflns_Friedel_coverage 0.000
_reflns_number_gt 5983
_reflns_number_total 6597
_reflns_threshold_expression 'I > 2\s(I)'
_cod_data_source_file d5sc06234a3.cif
_cod_data_source_block BI3_IDipp_wa3577_JH212
_cod_depositor_comments 'Adding full bibliography for 1575660--1575680.cif.'
_cod_original_sg_symbol_H-M 'P 21/c'
_cod_database_code 1575671
_shelx_shelxl_version_number 2019/3
_shelx_space_group_comment
;
The symmetry employed for this shelxl refinement is uniquely defined
by the following loop, which should always be used as a source of
symmetry information in preference to the above space-group names.
They are only intended as comments.
;
_shelx_estimated_absorpt_t_min 0.751
_shelx_estimated_absorpt_t_max 0.914

loop_
_space_group_symop_operation_xyz
'x, y, z'
'-x, y+1/2, -z+1/2'
'-x, -y, -z'
'x, -y-1/2, z-1/2'

loop_
_atom_site_label
_atom_site_type_symbol
_atom_site_fract_x
_atom_site_fract_y
_atom_site_fract_z
_atom_site_U_iso_or_equiv
_atom_site_adp_type
_atom_site_occupancy
_atom_site_site_symmetry_order
_atom_site_calc_flag
_atom_site_refinement_flags_posn
_atom_site_refinement_flags_adp
_atom_site_refinement_flags_occupancy
_atom_site_disorder_assembly
_atom_site_disorder_group
B1 B 0.2505(4) 0.7291(5) 0.3752(3) 0.0277(11) Uani 1 1 d . . . . .
I1 I 0.27811(3) 0.88549(3) 0.33169(2) 0.04345(11) Uani 1 1 d . . . . .
I2 I 0.36686(3) 0.62289(4) 0.39789(3) 0.06373(16) Uani 1 1 d . . . . .
I3 I 0.12799(2) 0.66743(3) 0.25031(2) 0.03314(9) Uani 1 1 d . . . . .
C1 C 0.2438(3) 0.7331(3) 0.4710(3) 0.0222(8) Uani 1 1 d . . . . .
C2 C 0.2131(3) 0.6897(4) 0.5861(3) 0.0295(10) Uani 1 1 d . . . . .
H2 H 0.186844 0.656002 0.618973 0.035 Uiso 1 1 calc R U . . .
C3 C 0.2776(3) 0.7629(4) 0.6201(3) 0.0290(10) Uani 1 1 d . . . . .
H3 H 0.305507 0.790808 0.681333 0.035 Uiso 1 1 calc R U . . .
N1 N 0.1918(2) 0.6722(3) 0.4952(2) 0.0237(8) Uani 1 1 d . . . . .
N2 N 0.2960(2) 0.7901(3) 0.5494(2) 0.0241(8) Uani 1 1 d . . . . .
C11 C 0.3544(3) 0.8792(4) 0.5622(3) 0.0270(9) Uani 1 1 d . . . . .
C12 C 0.4479(3) 0.8624(4) 0.5988(3) 0.0318(11) Uani 1 1 d . . . . .
C13 C 0.4995(4) 0.9515(5) 0.6094(4) 0.0427(13) Uani 1 1 d . . . . .
H13 H 0.562873 0.944216 0.631957 0.051 Uiso 1 1 calc R U . . .
C14 C 0.4621(4) 1.0487(5) 0.5885(4) 0.0493(15) Uani 1 1 d . . . . .
H14 H 0.499128 1.107175 0.594505 0.059 Uiso 1 1 calc R U . . .
C15 C 0.3710(4) 1.0625(5) 0.5588(4) 0.0414(13) Uani 1 1 d . . . . .
H15 H 0.346478 1.130903 0.547104 0.050 Uiso 1 1 calc R U . . .
C16 C 0.3145(4) 0.9781(4) 0.5458(3) 0.0342(11) Uani 1 1 d . . . . .
C21 C 0.1202(3) 0.5985(4) 0.4415(3) 0.0244(9) Uani 1 1 d . . . . .
C22 C 0.1423(4) 0.4931(4) 0.4497(3) 0.0339(11) Uani 1 1 d . . . . .
C23 C 0.0703(5) 0.4240(4) 0.4044(4) 0.0462(14) Uani 1 1 d . . . . .
H23 H 0.082309 0.351330 0.408117 0.055 Uiso 1 1 calc R U . . .
C24 C -0.0168(4) 0.4578(5) 0.3548(4) 0.0492(15) Uani 1 1 d . . . . .
H24 H -0.064200 0.408747 0.323803 0.059 Uiso 1 1 calc R U . . .
C25 C -0.0369(4) 0.5625(5) 0.3492(4) 0.0409(13) Uani 1 1 d . . . . .
H25 H -0.098291 0.584501 0.315443 0.049 Uiso 1 1 calc R U . . .
C26 C 0.0315(3) 0.6364(4) 0.3923(3) 0.0283(10) Uani 1 1 d . . . . .
C121 C 0.4909(4) 0.7565(5) 0.6302(4) 0.0456(14) Uani 1 1 d . . . . .
H121 H 0.443997 0.703240 0.592955 0.055 Uiso 1 1 calc R U . . .
C122 C 0.5175(5) 0.7392(7) 0.7336(5) 0.077(3) Uani 1 1 d . . . . .
H12A H 0.554539 0.797845 0.770788 0.116 Uiso 1 1 calc R U . . .
H12B H 0.552268 0.674483 0.755722 0.116 Uiso 1 1 calc R U . . .
H12C H 0.462562 0.734420 0.739948 0.116 Uiso 1 1 calc R U . . .
C123 C 0.5714(5) 0.7389(6) 0.6134(7) 0.074(2) Uani 1 1 d . . . . .
H12D H 0.552118 0.748180 0.547014 0.111 Uiso 1 1 calc R U . . .
H12E H 0.594611 0.668073 0.632365 0.111 Uiso 1 1 calc R U . . .
H12F H 0.619220 0.789295 0.649845 0.111 Uiso 1 1 calc R U . . .
C161 C 0.2157(4) 0.9943(5) 0.5190(4) 0.0453(13) Uani 1 1 d . . . . .
H161 H 0.184493 0.925324 0.499750 0.054 Uiso 1 1 calc R U . . .
C162 C 0.2103(6) 1.0307(6) 0.6051(5) 0.068(2) Uani 1 1 d . . . . .
H16A H 0.239179 0.978969 0.654880 0.101 Uiso 1 1 calc R U . . .
H16B H 0.146592 1.038865 0.589513 0.101 Uiso 1 1 calc R U . . .
H16C H 0.241575 1.097665 0.626251 0.101 Uiso 1 1 calc R U . . .
C163 C 0.1653(5) 1.0699(7) 0.4402(5) 0.073(2) Uani 1 1 d . . . . .
H16D H 0.187790 1.140669 0.461079 0.110 Uiso 1 1 calc R U . . .
H16E H 0.100401 1.066905 0.420677 0.110 Uiso 1 1 calc R U . . .
H16F H 0.174963 1.051383 0.387500 0.110 Uiso 1 1 calc R U . . .
C221 C 0.2389(5) 0.4538(5) 0.5073(4) 0.0492(15) Uani 1 1 d . . . . .
H221 H 0.280503 0.514851 0.522188 0.059 Uiso 1 1 calc R U . . .
C222 C 0.2648(7) 0.3738(6) 0.4540(7) 0.083(3) Uani 1 1 d . . . . .
H22A H 0.234798 0.307268 0.450804 0.124 Uiso 1 1 calc R U . . .
H22B H 0.330605 0.363804 0.486439 0.124 Uiso 1 1 calc R U . . .
H22C H 0.245320 0.399343 0.390763 0.124 Uiso 1 1 calc R U . . .
C223 C 0.2513(6) 0.4087(7) 0.6004(6) 0.083(3) Uani 1 1 d . . . . .
H22D H 0.228066 0.458477 0.629202 0.124 Uiso 1 1 calc R U . . .
H22E H 0.315820 0.396055 0.642398 0.124 Uiso 1 1 calc R U . . .
H22F H 0.217861 0.342995 0.588505 0.124 Uiso 1 1 calc R U . . .
C261 C 0.0108(3) 0.7517(4) 0.3861(4) 0.0350(11) Uani 1 1 d . . . . .
H261 H 0.064273 0.789132 0.389132 0.042 Uiso 1 1 calc R U . . .
C262 C -0.0713(4) 0.7838(6) 0.2957(4) 0.0549(17) Uani 1 1 d . . . . .
H26A H -0.066949 0.753845 0.242950 0.082 Uiso 1 1 calc R U . . .
H26B H -0.073543 0.859977 0.290646 0.082 Uiso 1 1 calc R U . . .
H26C H -0.126552 0.758484 0.295158 0.082 Uiso 1 1 calc R U . . .
C263 C -0.0008(5) 0.7899(5) 0.4691(4) 0.0521(16) Uani 1 1 d . . . . .
H26D H -0.055545 0.758903 0.465696 0.078 Uiso 1 1 calc R U . . .
H26E H -0.006261 0.865963 0.466867 0.078 Uiso 1 1 calc R U . . .
H26F H 0.052130 0.769066 0.527517 0.078 Uiso 1 1 calc R U . . .

loop_
_atom_site_aniso_label
_atom_site_aniso_U_11
_atom_site_aniso_U_22
_atom_site_aniso_U_33
_atom_site_aniso_U_23
_atom_site_aniso_U_13
_atom_site_aniso_U_12
B1 0.024(3) 0.039(3) 0.022(2) -0.001(2) 0.013(2) -0.001(2)
I1 0.0548(2) 0.0554(2) 0.02340(16) -0.00547(14) 0.02143(15) -0.02797(18)
I2 0.0538(3) 0.1073(4) 0.0388(2) 0.0129(2) 0.02932(19) 0.0440(3)
I3 0.04014(18) 0.04122(19) 0.01999(14) -0.00561(13) 0.01597(13) -0.01118(14)
C1 0.020(2) 0.028(2) 0.0186(19) 0.0021(17) 0.0090(17) 0.0018(17)
C2 0.030(2) 0.042(3) 0.020(2) 0.0022(19) 0.0157(19) 0.000(2)
C3 0.030(2) 0.044(3) 0.0155(19) -0.0013(19) 0.0129(18) -0.003(2)
N1 0.0201(18) 0.031(2) 0.0191(17) 0.0008(15) 0.0086(14) 0.0003(15)
N2 0.0218(18) 0.035(2) 0.0173(16) -0.0013(15) 0.0111(15) -0.0021(16)
C11 0.027(2) 0.037(3) 0.019(2) -0.0022(18) 0.0122(18) -0.0083(19)
C12 0.027(2) 0.045(3) 0.024(2) -0.001(2) 0.0136(19) -0.006(2)
C13 0.036(3) 0.054(4) 0.042(3) -0.007(3) 0.021(2) -0.016(3)
C14 0.056(4) 0.051(4) 0.050(3) -0.015(3) 0.033(3) -0.023(3)
C15 0.054(3) 0.037(3) 0.041(3) -0.008(2) 0.028(3) -0.010(3)
C16 0.039(3) 0.040(3) 0.027(2) -0.005(2) 0.018(2) -0.001(2)
C21 0.028(2) 0.026(2) 0.021(2) -0.0024(17) 0.0134(18) -0.0043(18)
C22 0.049(3) 0.027(2) 0.032(2) -0.001(2) 0.024(2) 0.000(2)
C23 0.071(4) 0.029(3) 0.045(3) -0.006(2) 0.034(3) -0.010(3)
C24 0.053(4) 0.052(4) 0.042(3) -0.013(3) 0.023(3) -0.027(3)
C25 0.032(3) 0.059(4) 0.030(3) -0.004(2) 0.013(2) -0.013(3)
C26 0.025(2) 0.039(3) 0.022(2) 0.0034(19) 0.0122(18) -0.003(2)
C121 0.025(3) 0.057(4) 0.048(3) 0.016(3) 0.012(2) 0.002(2)
C122 0.053(4) 0.103(7) 0.044(4) 0.026(4) -0.002(3) -0.010(4)
C123 0.037(4) 0.074(5) 0.117(7) 0.023(5) 0.042(4) 0.015(3)
C161 0.045(3) 0.036(3) 0.057(3) -0.002(3) 0.025(3) 0.005(2)
C162 0.082(5) 0.069(5) 0.081(5) 0.022(4) 0.062(5) 0.028(4)
C163 0.063(5) 0.098(6) 0.059(4) 0.011(4) 0.030(4) 0.034(4)
C221 0.059(4) 0.038(3) 0.055(4) 0.012(3) 0.031(3) 0.021(3)
C222 0.091(6) 0.059(5) 0.120(8) -0.011(5) 0.069(6) 0.020(4)
C223 0.090(6) 0.089(6) 0.073(5) 0.045(5) 0.043(5) 0.047(5)
C261 0.027(2) 0.042(3) 0.037(3) 0.004(2) 0.016(2) 0.007(2)
C262 0.047(4) 0.072(5) 0.046(3) 0.017(3) 0.022(3) 0.022(3)
C263 0.051(4) 0.060(4) 0.047(3) -0.002(3) 0.025(3) 0.018(3)

loop_
_atom_type_symbol
_atom_type_description
_atom_type_scat_dispersion_real
_atom_type_scat_dispersion_imag
_atom_type_scat_source
C C 0.0033 0.0016 'International Tables Vol C Tables 4.2.6.8 and 6.1.1.4'
H H 0.0000 0.0000 'International Tables Vol C Tables 4.2.6.8 and 6.1.1.4'
B B 0.0013 0.0007 'International Tables Vol C Tables 4.2.6.8 and 6.1.1.4'
N N 0.0061 0.0033 'International Tables Vol C Tables 4.2.6.8 and 6.1.1.4'
I I -0.4742 1.8119 'International Tables Vol C Tables 4.2.6.8 and 6.1.1.4'

loop_
_geom_angle_atom_site_label_1
_geom_angle_atom_site_label_2
_geom_angle_atom_site_label_3
_geom_angle
_geom_angle_site_symmetry_1
_geom_angle_site_symmetry_3
_geom_angle_publ_flag
C1 B1 I3 115.6(3) . . ?
C1 B1 I1 113.4(3) . . ?
I3 B1 I1 105.4(2) . . ?
C1 B1 I2 108.4(3) . . ?
I3 B1 I2 106.3(2) . . ?
I1 B1 I2 107.2(2) . . ?
N1 C1 N2 104.3(3) . . ?
N1 C1 B1 127.7(4) . . ?
N2 C1 B1 127.7(4) . . ?
C3 C2 N1 107.7(4) . . ?
C3 C2 H2 126.1 . . ?
N1 C2 H2 126.1 . . ?
C2 C3 N2 107.0(4) . . ?
C2 C3 H3 126.5 . . ?
N2 C3 H3 126.5 . . ?
C1 N1 C2 110.4(4) . . ?
C1 N1 C21 131.2(4) . . ?
C2 N1 C21 118.3(4) . . ?
C1 N2 C3 110.5(4) . . ?
C1 N2 C11 129.8(4) . . ?
C3 N2 C11 119.1(4) . . ?
C16 C11 C12 123.7(5) . . ?
C16 C11 N2 117.2(4) . . ?
C12 C11 N2 118.7(4) . . ?
C13 C12 C11 115.5(5) . . ?
C13 C12 C121 121.9(5) . . ?
C11 C12 C121 122.6(5) . . ?
C14 C13 C12 122.3(5) . . ?
C14 C13 H13 118.9 . . ?
C12 C13 H13 118.9 . . ?
C13 C14 C15 120.4(5) . . ?
C13 C14 H14 119.8 . . ?
C15 C14 H14 119.8 . . ?
C14 C15 C16 121.1(6) . . ?
C14 C15 H15 119.4 . . ?
C16 C15 H15 119.4 . . ?
C15 C16 C11 116.7(5) . . ?
C15 C16 C161 120.8(5) . . ?
C11 C16 C161 122.5(5) . . ?
C22 C21 C26 123.7(5) . . ?
C22 C21 N1 118.0(4) . . ?
C26 C21 N1 117.9(4) . . ?
C21 C22 C23 116.4(5) . . ?
C21 C22 C221 122.6(5) . . ?
C23 C22 C221 121.0(5) . . ?
C24 C23 C22 121.7(6) . . ?
C24 C23 H23 119.1 . . ?
C22 C23 H23 119.2 . . ?
C23 C24 C25 120.8(5) . . ?
C23 C24 H24 119.6 . . ?
C25 C24 H24 119.6 . . ?
C24 C25 C26 120.9(5) . . ?
C24 C25 H25 119.6 . . ?
C26 C25 H25 119.6 . . ?
C25 C26 C21 116.6(5) . . ?
C25 C26 C261 121.6(5) . . ?
C21 C26 C261 121.8(4) . . ?
C12 C121 C123 113.2(5) . . ?
C12 C121 C122 109.9(6) . . ?
C123 C121 C122 111.3(6) . . ?
C12 C121 H121 107.4 . . ?
C123 C121 H121 107.4 . . ?
C122 C121 H121 107.4 . . ?
C121 C122 H12A 109.5 . . ?
C121 C122 H12B 109.5 . . ?
H12A C122 H12B 109.5 . . ?
C121 C122 H12C 109.5 . . ?
H12A C122 H12C 109.5 . . ?
H12B C122 H12C 109.5 . . ?
C121 C123 H12D 109.5 . . ?
C121 C123 H12E 109.5 . . ?
H12D C123 H12E 109.5 . . ?
C121 C123 H12F 109.5 . . ?
H12D C123 H12F 109.5 . . ?
H12E C123 H12F 109.5 . . ?
C163 C161 C16 115.1(6) . . ?
C163 C161 C162 109.5(5) . . ?
C16 C161 C162 108.5(5) . . ?
C163 C161 H161 107.8 . . ?
C16 C161 H161 107.8 . . ?
C162 C161 H161 107.8 . . ?
C161 C162 H16A 109.5 . . ?
C161 C162 H16B 109.5 . . ?
H16A C162 H16B 109.5 . . ?
C161 C162 H16C 109.5 . . ?
H16A C162 H16C 109.5 . . ?
H16B C162 H16C 109.5 . . ?
C161 C163 H16D 109.5 . . ?
C161 C163 H16E 109.5 . . ?
H16D C163 H16E 109.5 . . ?
C161 C163 H16F 109.5 . . ?
H16D C163 H16F 109.5 . . ?
H16E C163 H16F 109.5 . . ?
C22 C221 C222 112.2(6) . . ?
C22 C221 C223 109.5(5) . . ?
C222 C221 C223 111.5(6) . . ?
C22 C221 H221 107.8 . . ?
C222 C221 H221 107.8 . . ?
C223 C221 H221 107.8 . . ?
C221 C222 H22A 109.5 . . ?
C221 C222 H22B 109.5 . . ?
H22A C222 H22B 109.5 . . ?
C221 C222 H22C 109.5 . . ?
H22A C222 H22C 109.5 . . ?
H22B C222 H22C 109.5 . . ?
C221 C223 H22D 109.5 . . ?
C221 C223 H22E 109.5 . . ?
H22D C223 H22E 109.5 . . ?
C221 C223 H22F 109.5 . . ?
H22D C223 H22F 109.5 . . ?
H22E C223 H22F 109.5 . . ?
C26 C261 C262 113.8(5) . . ?
C26 C261 C263 112.0(5) . . ?
C262 C261 C263 109.4(5) . . ?
C26 C261 H261 107.1 . . ?
C262 C261 H261 107.1 . . ?
C263 C261 H261 107.1 . . ?
C261 C262 H26A 109.5 . . ?
C261 C262 H26B 109.5 . . ?
H26A C262 H26B 109.5 . . ?
C261 C262 H26C 109.5 . . ?
H26A C262 H26C 109.5 . . ?
H26B C262 H26C 109.5 . . ?
C261 C263 H26D 109.5 . . ?
C261 C263 H26E 109.5 . . ?
H26D C263 H26E 109.5 . . ?
C261 C263 H26F 109.5 . . ?
H26D C263 H26F 109.5 . . ?
H26E C263 H26F 109.5 . . ?

loop_
_geom_bond_atom_site_label_1
_geom_bond_atom_site_label_2
_geom_bond_distance
_geom_bond_site_symmetry_2
_geom_bond_publ_flag
B1 C1 1.626(6) . ?
B1 I3 2.238(5) . ?
B1 I1 2.251(6) . ?
B1 I2 2.265(5) . ?
C1 N1 1.366(6) . ?
C1 N2 1.367(6) . ?
C2 C3 1.337(7) . ?
C2 N1 1.371(5) . ?
C2 H2 0.9500 . ?
C3 N2 1.378(5) . ?
C3 H3 0.9500 . ?
N1 C21 1.449(6) . ?
N2 C11 1.455(6) . ?
C11 C16 1.401(7) . ?
C11 C12 1.405(7) . ?
C12 C13 1.395(7) . ?
C12 C121 1.510(8) . ?
C13 C14 1.365(9) . ?
C13 H13 0.9500 . ?
C14 C15 1.379(9) . ?
C14 H14 0.9500 . ?
C15 C16 1.388(8) . ?
C15 H15 0.9500 . ?
C16 C161 1.516(8) . ?
C21 C22 1.392(7) . ?
C21 C26 1.399(7) . ?
C22 C23 1.393(8) . ?
C22 C221 1.521(8) . ?
C23 C24 1.360(9) . ?
C23 H23 0.9500 . ?
C24 C25 1.377(9) . ?
C24 H24 0.9500 . ?
C25 C26 1.395(7) . ?
C25 H25 0.9500 . ?
C26 C261 1.512(7) . ?
C121 C123 1.522(8) . ?
C121 C122 1.545(9) . ?
C121 H121 1.0000 . ?
C122 H12A 0.9800 . ?
C122 H12B 0.9800 . ?
C122 H12C 0.9800 . ?
C123 H12D 0.9800 . ?
C123 H12E 0.9800 . ?
C123 H12F 0.9800 . ?
C161 C163 1.508(9) . ?
C161 C162 1.529(9) . ?
C161 H161 1.0000 . ?
C162 H16A 0.9800 . ?
C162 H16B 0.9800 . ?
C162 H16C 0.9800 . ?
C163 H16D 0.9800 . ?
C163 H16E 0.9800 . ?
C163 H16F 0.9800 . ?
C221 C222 1.540(9) . ?
C221 C223 1.547(9) . ?
C221 H221 1.0000 . ?
C222 H22A 0.9800 . ?
C222 H22B 0.9800 . ?
C222 H22C 0.9800 . ?
C223 H22D 0.9800 . ?
C223 H22E 0.9800 . ?
C223 H22F 0.9800 . ?
C261 C262 1.518(8) . ?
C261 C263 1.542(7) . ?
C261 H261 1.0000 . ?
C262 H26A 0.9800 . ?
C262 H26B 0.9800 . ?
C262 H26C 0.9800 . ?
C263 H26D 0.9800 . ?
C263 H26E 0.9800 . ?
C263 H26F 0.9800 . ?

loop_
_geom_torsion_atom_site_label_1
_geom_torsion_atom_site_label_2
_geom_torsion_atom_site_label_3
_geom_torsion_atom_site_label_4
_geom_torsion
_geom_torsion_site_symmetry_1
_geom_torsion_site_symmetry_2
_geom_torsion_site_symmetry_3
_geom_torsion_site_symmetry_4
_geom_torsion_publ_flag
I3 B1 C1 N1 26.3(6) . . . . ?
I1 B1 C1 N1 148.2(4) . . . . ?
I2 B1 C1 N1 -92.9(5) . . . . ?
I3 B1 C1 N2 -161.5(4) . . . . ?
I1 B1 C1 N2 -39.6(6) . . . . ?
I2 B1 C1 N2 79.3(5) . . . . ?
N1 C2 C3 N2 -0.2(6) . . . . ?
N2 C1 N1 C2 -1.4(5) . . . . ?
B1 C1 N1 C2 172.3(4) . . . . ?
N2 C1 N1 C21 176.8(4) . . . . ?
B1 C1 N1 C21 -9.5(8) . . . . ?
C3 C2 N1 C1 1.0(6) . . . . ?
C3 C2 N1 C21 -177.5(4) . . . . ?
N1 C1 N2 C3 1.3(5) . . . . ?
B1 C1 N2 C3 -172.4(4) . . . . ?
N1 C1 N2 C11 -169.5(4) . . . . ?
B1 C1 N2 C11 16.9(8) . . . . ?
C2 C3 N2 C1 -0.7(6) . . . . ?
C2 C3 N2 C11 171.1(4) . . . . ?
C1 N2 C11 C16 88.3(6) . . . . ?
C3 N2 C11 C16 -81.7(5) . . . . ?
C1 N2 C11 C12 -98.0(6) . . . . ?
C3 N2 C11 C12 91.9(5) . . . . ?
C16 C11 C12 C13 -6.6(7) . . . . ?
N2 C11 C12 C13 -179.8(4) . . . . ?
C16 C11 C12 C121 169.9(5) . . . . ?
N2 C11 C12 C121 -3.3(7) . . . . ?
C11 C12 C13 C14 2.1(8) . . . . ?
C121 C12 C13 C14 -174.4(5) . . . . ?
C12 C13 C14 C15 2.3(9) . . . . ?
C13 C14 C15 C16 -2.7(9) . . . . ?
C14 C15 C16 C11 -1.5(8) . . . . ?
C14 C15 C16 C161 176.1(5) . . . . ?
C12 C11 C16 C15 6.3(7) . . . . ?
N2 C11 C16 C15 179.6(4) . . . . ?
C12 C11 C16 C161 -171.3(5) . . . . ?
N2 C11 C16 C161 2.0(7) . . . . ?
C1 N1 C21 C22 98.4(6) . . . . ?
C2 N1 C21 C22 -83.5(5) . . . . ?
C1 N1 C21 C26 -88.3(6) . . . . ?
C2 N1 C21 C26 89.8(5) . . . . ?
C26 C21 C22 C23 1.0(7) . . . . ?
N1 C21 C22 C23 173.9(4) . . . . ?
C26 C21 C22 C221 -177.1(5) . . . . ?
N1 C21 C22 C221 -4.2(7) . . . . ?
C21 C22 C23 C24 -0.1(8) . . . . ?
C221 C22 C23 C24 178.1(5) . . . . ?
C22 C23 C24 C25 -1.1(9) . . . . ?
C23 C24 C25 C26 1.5(9) . . . . ?
C24 C25 C26 C21 -0.6(7) . . . . ?
C24 C25 C26 C261 179.4(5) . . . . ?
C22 C21 C26 C25 -0.6(7) . . . . ?
N1 C21 C26 C25 -173.6(4) . . . . ?
C22 C21 C26 C261 179.3(4) . . . . ?
N1 C21 C26 C261 6.4(6) . . . . ?
C13 C12 C121 C123 -37.6(8) . . . . ?
C11 C12 C121 C123 146.2(6) . . . . ?
C13 C12 C121 C122 87.5(6) . . . . ?
C11 C12 C121 C122 -88.7(6) . . . . ?
C15 C16 C161 C163 47.5(8) . . . . ?
C11 C16 C161 C163 -135.0(6) . . . . ?
C15 C16 C161 C162 -75.5(7) . . . . ?
C11 C16 C161 C162 101.9(6) . . . . ?
C21 C22 C221 C222 -132.2(6) . . . . ?
C23 C22 C221 C222 49.8(8) . . . . ?
C21 C22 C221 C223 103.4(7) . . . . ?
C23 C22 C221 C223 -74.7(7) . . . . ?
C25 C26 C261 C262 -31.6(7) . . . . ?
C21 C26 C261 C262 148.4(5) . . . . ?
C25 C26 C261 C263 93.1(6) . . . . ?
C21 C26 C261 C263 -86.9(6) . . . . ?
